data_1553635
loop_
_publ_author_name
'Liu, Feng'
'Tian, Jiaxin'
'Liu, Yong'
'Tao, Chuangan'
'Zhu, Hao'
'Zhang, Aina'
'Xu, Dongfang'
'Zhao, Baoguo'

_publ_section_title
;
 Decarboxylative Umpolung of conjugated enals to \b-carbanions for
 intramolecular nucleophilic addition to an aldehyde
;
_journal_issue 8
_journal_name_full 'Organic Chemistry Frontiers'
_journal_page_first 1586
_journal_paper_doi 10.1039/C6QO00846A
_journal_volume 4
_journal_year 2017
_chemical_formula_moiety 'C29 H23 N O, C4 H8 O2'
_chemical_formula_sum 'C33 H31 N O3'
_chemical_formula_weight 489.59
_space_group_crystal_system monoclinic
_space_group_IT_number 14
_space_group_name_Hall '-P 2yn'
_space_group_name_H-M_alt 'P 1 21/n 1'
_atom_sites_solution_hydrogens geom
_atom_sites_solution_primary direct
_audit_creation_date 2016-01-05
_audit_creation_method
;
Olex2 1.2
(compiled 2014.07.22 svn.r2960 for OlexSys, GUI svn.r4862)
;
_audit_update_record
;
2016-12-23 deposited with the CCDC.
2017-04-27 downloaded from the CCDC.
;
_cell_angle_alpha 90
_cell_angle_beta 111.508(5)
_cell_angle_gamma 90
_cell_formula_units_Z 4
_cell_length_a 15.552(5)
_cell_length_b 9.109(3)
_cell_length_c 20.000(6)
_cell_measurement_reflns_used 2114
_cell_measurement_temperature 130
_cell_measurement_theta_max 23.42
_cell_measurement_theta_min 2.489
_cell_volume 2636.0(15)
_computing_cell_refinement 'SAINT v7.68A (Bruker, 2009)'
_computing_data_reduction 'SAINT v7.68A (Bruker, 2009)'
_computing_molecular_graphics 'Olex2 (Dolomanov et al., 2009)'
_computing_publication_material 'Olex2 (Dolomanov et al., 2009)'
_computing_structure_refinement 'XL (Sheldrick, 2008)'
_computing_structure_solution 'ShelXS (Sheldrick, 2008)'
_diffrn_ambient_temperature 130
_diffrn_measured_fraction_theta_full 1.000
_diffrn_measured_fraction_theta_max 0.982
_diffrn_measurement_device_type 'Bruker APEX-II CCD'
_diffrn_measurement_method '\f and \w scans'
_diffrn_radiation_monochromator graphite
_diffrn_radiation_type MoK\a
_diffrn_radiation_wavelength 0.71073
_diffrn_reflns_av_R_equivalents 0.1035
_diffrn_reflns_av_unetI/netI 0.0854
_diffrn_reflns_Laue_measured_fraction_full 1.000
_diffrn_reflns_Laue_measured_fraction_max 0.982
_diffrn_reflns_limit_h_max 17
_diffrn_reflns_limit_h_min -20
_diffrn_reflns_limit_k_max 11
_diffrn_reflns_limit_k_min -11
_diffrn_reflns_limit_l_max 25
_diffrn_reflns_limit_l_min -25
_diffrn_reflns_number 20566
_diffrn_reflns_point_group_measured_fraction_full 1.000
_diffrn_reflns_point_group_measured_fraction_max 0.982
_diffrn_reflns_theta_full 26.000
_diffrn_reflns_theta_max 27.538
_diffrn_reflns_theta_min 1.431
_diffrn_standards_number 0
_exptl_absorpt_coefficient_mu 0.078
_exptl_absorpt_correction_T_max 0.7455
_exptl_absorpt_correction_T_min 0.5333
_exptl_absorpt_correction_type multi-scan
_exptl_absorpt_process_details
;
SADABS-2008/1 (Bruker,2008) was used for absorption correction.
wR2(int) was 0.0941 before and 0.0541 after correction.
The Ratio of minimum to maximum transmission is 0.7154.
The \l/2 correction factor is 0.0015.
;
_exptl_crystal_colour colourless
_exptl_crystal_density_diffrn 1.234
_exptl_crystal_description block
_exptl_crystal_F_000 1040
_exptl_crystal_size_max 0.2
_exptl_crystal_size_mid 0.12
_exptl_crystal_size_min 0.08
_refine_diff_density_max 0.259
_refine_diff_density_min -0.220
_refine_diff_density_rms 0.051
_refine_ls_extinction_method none
_refine_ls_goodness_of_fit_ref 0.997
_refine_ls_hydrogen_treatment constr
_refine_ls_matrix_type full
_refine_ls_number_parameters 337
_refine_ls_number_reflns 5965
_refine_ls_number_restraints 0
_refine_ls_restrained_S_all 0.997
_refine_ls_R_factor_all 0.1011
_refine_ls_R_factor_gt 0.0555
_refine_ls_shift/su_max 0.000
_refine_ls_shift/su_mean 0.000
_refine_ls_structure_factor_coef Fsqd
_refine_ls_weighting_details 'w=1/[\s^2^(Fo^2^)+(0.0658P)^2^] where P=(Fo^2^+2Fc^2^)/3'
_refine_ls_weighting_scheme calc
_refine_ls_wR_factor_gt 0.1276
_refine_ls_wR_factor_ref 0.1513
_reflns_Friedel_coverage 0.000
_reflns_number_gt 3677
_reflns_number_total 5965
_reflns_threshold_expression 'I > 2\s(I)'
_cod_data_source_file c6qo00846a2.cif
_cod_data_source_block dm16001
_cod_original_cell_volume 2635.9(14)
_cod_database_code 1553635
_shelxl_version_number 2014-3
_shelx_space_group_comment
;
The symmetry employed for this shelxl refinement is uniquely defined
by the following loop, which should always be used as a source of
symmetry information in preference to the above space-group names.
They are only intended as comments.
;
_shelx_estimated_absorpt_t_max 0.994
_shelx_estimated_absorpt_t_min 0.985
_olex2_refinement_description
;
1. Fixed Uiso
 At 1.2 times of:
  All C(H) groups, All C(H,H) groups
 At 1.5 times of:
  All C(H,H,H) groups, All O(H) groups
2.a Ternary CH refined with riding coordinates:
 C1(H1A), C14(H14)
2.b Secondary CH2 refined with riding coordinates:
 C32(H32A,H32B)
2.c Aromatic/amide H refined with riding coordinates:
 C3(H3), C4(H4), C5(H5), C6(H6), C9(H9), C10(H10), C11(H11), C12(H12),
 C15(H15), C16(H16), C19(H19), C20(H20), C21(H21), C22(H22), C23(H23), C25(H25),
  C26(H26), C27(H27), C28(H28), C29(H29)
2.d Idealised Me refined as rotating group:
 C30(H30A,H30B,H30C), C33(H33A,H33B,H33C)
2.e Idealised tetrahedral OH refined as rotating group:
 O1(H1)
;
_olex2_submission_special_instructions 'No special instructions were received'

loop_
_space_group_symop_operation_xyz
'x, y, z'
'-x+1/2, y+1/2, -z+1/2'
'-x, -y, -z'
'x-1/2, -y-1/2, z-1/2'

loop_
_atom_site_label
_atom_site_type_symbol
_atom_site_fract_x
_atom_site_fract_y
_atom_site_fract_z
_atom_site_U_iso_or_equiv
_atom_site_adp_type
_atom_site_occupancy
_atom_site_site_symmetry_order
_atom_site_calc_flag
_atom_site_refinement_flags_posn
O1 O 0.73247(9) 0.95712(16) 0.21611(7) 0.0289(3) Uani 1 1 d .
H1 H 0.7883 0.9356 0.2383 0.043 Uiso 1 1 calc GR
N1 N 0.57850(11) 1.37911(17) 0.21360(9) 0.0260(4) Uani 1 1 d .
C1 C 0.71648(13) 0.9776(2) 0.14217(10) 0.0240(4) Uani 1 1 d .
H1A H 0.7691 1.0349 0.1380 0.029 Uiso 1 1 calc R
C2 C 0.70798(13) 0.8354(2) 0.10189(11) 0.0246(4) Uani 1 1 d .
C3 C 0.73704(14) 0.7017(2) 0.13601(11) 0.0306(5) Uani 1 1 d .
H3 H 0.7628 0.6975 0.1870 0.037 Uiso 1 1 calc R
C4 C 0.72880(16) 0.5751(2) 0.09633(13) 0.0361(5) Uani 1 1 d .
H4 H 0.7492 0.4841 0.1201 0.043 Uiso 1 1 calc R
C5 C 0.69102(15) 0.5801(2) 0.02242(13) 0.0365(5) Uani 1 1 d .
H5 H 0.6855 0.4927 -0.0048 0.044 Uiso 1 1 calc R
C6 C 0.66133(14) 0.7117(2) -0.01202(11) 0.0311(5) Uani 1 1 d .
H6 H 0.6349 0.7142 -0.0630 0.037 Uiso 1 1 calc R
C7 C 0.66951(13) 0.8413(2) 0.02679(11) 0.0252(4) Uani 1 1 d .
C8 C 0.63716(13) 0.9850(2) -0.00805(10) 0.0246(4) Uani 1 1 d .
C9 C 0.62805(14) 1.0118(2) -0.07914(11) 0.0286(5) Uani 1 1 d .
H9 H 0.6467 0.9391 -0.1050 0.034 Uiso 1 1 calc R
C10 C 0.59215(14) 1.1431(2) -0.11202(11) 0.0323(5) Uani 1 1 d .
H10 H 0.5865 1.1605 -0.1603 0.039 Uiso 1 1 calc R
C11 C 0.56468(15) 1.2484(2) -0.07502(11) 0.0336(5) Uani 1 1 d .
H11 H 0.5382 1.3375 -0.0982 0.040 Uiso 1 1 calc R
C12 C 0.57555(14) 1.2251(2) -0.00385(11) 0.0296(5) Uani 1 1 d .
H12 H 0.5570 1.2989 0.0216 0.036 Uiso 1 1 calc R
C13 C 0.61326(13) 1.0952(2) 0.03048(10) 0.0241(4) Uani 1 1 d .
C14 C 0.62752(13) 1.0676(2) 0.10875(10) 0.0237(4) Uani 1 1 d .
H14 H 0.5746 1.0075 0.1105 0.028 Uiso 1 1 calc R
C15 C 0.63255(14) 1.2047(2) 0.15050(10) 0.0254(4) Uani 1 1 d .
H15 H 0.6857 1.2648 0.1605 0.030 Uiso 1 1 calc R
C16 C 0.56873(14) 1.2485(2) 0.17445(10) 0.0268(5) Uani 1 1 d .
H16 H 0.5148 1.1904 0.1651 0.032 Uiso 1 1 calc R
C17 C 0.51591(14) 1.4237(2) 0.23674(10) 0.0258(4) Uani 1 1 d .
C18 C 0.43032(14) 1.3400(2) 0.22888(10) 0.0271(5) Uani 1 1 d .
C19 C 0.43417(15) 1.1997(2) 0.25715(11) 0.0333(5) Uani 1 1 d .
H19 H 0.4926 1.1561 0.2826 0.040 Uiso 1 1 calc R
C20 C 0.35457(17) 1.1228(3) 0.24889(12) 0.0410(6) Uani 1 1 d .
H20 H 0.3581 1.0274 0.2689 0.049 Uiso 1 1 calc R
C21 C 0.26949(16) 1.1855(3) 0.21126(13) 0.0424(6) Uani 1 1 d .
H21 H 0.2144 1.1326 0.2050 0.051 Uiso 1 1 calc R
C22 C 0.26427(15) 1.3244(3) 0.18279(13) 0.0401(6) Uani 1 1 d .
H22 H 0.2057 1.3667 0.1567 0.048 Uiso 1 1 calc R
C23 C 0.34407(15) 1.4022(2) 0.19208(12) 0.0325(5) Uani 1 1 d .
H23 H 0.3401 1.4988 0.1732 0.039 Uiso 1 1 calc R
C24 C 0.52835(13) 1.5690(2) 0.27217(10) 0.0248(4) Uani 1 1 d .
C25 C 0.57963(13) 1.6780(2) 0.25554(10) 0.0263(5) Uani 1 1 d .
H25 H 0.6069 1.6590 0.2210 0.032 Uiso 1 1 calc R
C26 C 0.59157(14) 1.8137(2) 0.28844(11) 0.0301(5) Uani 1 1 d .
H26 H 0.6258 1.8880 0.2758 0.036 Uiso 1 1 calc R
C27 C 0.55353(15) 1.8413(2) 0.33988(12) 0.0328(5) Uani 1 1 d .
H27 H 0.5624 1.9340 0.3632 0.039 Uiso 1 1 calc R
C28 C 0.50285(15) 1.7339(2) 0.35726(11) 0.0339(5) Uani 1 1 d .
H28 H 0.4768 1.7528 0.3926 0.041 Uiso 1 1 calc R
C29 C 0.48970(14) 1.5987(2) 0.32355(11) 0.0293(5) Uani 1 1 d .
H29 H 0.4541 1.5256 0.3355 0.035 Uiso 1 1 calc R
O2 O 0.44334(12) 1.04488(18) 0.41948(9) 0.0518(5) Uani 1 1 d .
O3 O 0.47355(11) 1.27593(18) 0.45649(10) 0.0511(5) Uani 1 1 d .
C30 C 0.3246(2) 1.1912(4) 0.4334(2) 0.1013(14) Uani 1 1 d .
H30A H 0.2935 1.2577 0.3933 0.152 Uiso 1 1 calc GR
H30B H 0.3288 1.2379 0.4787 0.152 Uiso 1 1 calc GR
H30C H 0.2892 1.0998 0.4270 0.152 Uiso 1 1 calc GR
C31 C 0.41919(18) 1.1579(3) 0.43533(14) 0.0483(6) Uani 1 1 d .
C32 C 0.56952(16) 1.2585(3) 0.46536(14) 0.0464(6) Uani 1 1 d .
H32A H 0.5755 1.2458 0.4181 0.056 Uiso 1 1 calc R
H32B H 0.5965 1.1717 0.4955 0.056 Uiso 1 1 calc R
C33 C 0.61750(17) 1.3958(3) 0.50124(15) 0.0478(6) Uani 1 1 d .
H33A H 0.5907 1.4805 0.4704 0.072 Uiso 1 1 calc GR
H33B H 0.6835 1.3888 0.5094 0.072 Uiso 1 1 calc GR
H33C H 0.6097 1.4079 0.5474 0.072 Uiso 1 1 calc GR

loop_
_atom_site_aniso_label
_atom_site_aniso_U_11
_atom_site_aniso_U_22
_atom_site_aniso_U_33
_atom_site_aniso_U_23
_atom_site_aniso_U_13
_atom_site_aniso_U_12
O1 0.0266(8) 0.0408(8) 0.0169(7) 0.0015(6) 0.0051(6) 0.0037(7)
N1 0.0255(9) 0.0291(9) 0.0209(8) -0.0024(7) 0.0058(7) 0.0026(7)
C1 0.0228(10) 0.0307(10) 0.0181(10) 0.0022(8) 0.0071(8) 0.0010(8)
C2 0.0216(10) 0.0278(10) 0.0254(10) -0.0013(9) 0.0096(8) -0.0006(8)
C3 0.0297(12) 0.0313(11) 0.0300(11) 0.0032(9) 0.0101(9) 0.0022(9)
C4 0.0391(13) 0.0264(11) 0.0417(13) 0.0041(10) 0.0136(11) 0.0038(9)
C5 0.0365(13) 0.0273(11) 0.0447(14) -0.0072(10) 0.0137(11) -0.0005(9)
C6 0.0296(11) 0.0354(12) 0.0266(11) -0.0063(10) 0.0082(9) -0.0008(9)
C7 0.0214(10) 0.0283(11) 0.0265(11) -0.0017(9) 0.0095(8) -0.0010(8)
C8 0.0194(10) 0.0315(11) 0.0202(10) -0.0024(9) 0.0042(8) -0.0029(8)
C9 0.0264(11) 0.0349(12) 0.0228(10) -0.0042(9) 0.0068(9) -0.0022(9)
C10 0.0315(12) 0.0413(12) 0.0193(10) 0.0030(9) 0.0039(9) -0.0048(10)
C11 0.0346(12) 0.0311(11) 0.0274(11) 0.0048(9) 0.0021(10) -0.0011(9)
C12 0.0307(12) 0.0287(11) 0.0259(11) -0.0020(9) 0.0060(9) 0.0001(9)
C13 0.0207(10) 0.0277(10) 0.0214(10) -0.0024(9) 0.0045(8) -0.0041(8)
C14 0.0216(10) 0.0272(10) 0.0217(10) -0.0005(8) 0.0073(8) -0.0001(8)
C15 0.0257(11) 0.0271(10) 0.0212(10) 0.0001(8) 0.0060(8) -0.0007(8)
C16 0.0245(11) 0.0283(11) 0.0242(10) -0.0035(9) 0.0048(9) -0.0007(8)
C17 0.0268(11) 0.0305(11) 0.0173(10) 0.0006(8) 0.0048(8) 0.0032(9)
C18 0.0289(11) 0.0313(11) 0.0211(10) -0.0046(9) 0.0092(9) -0.0008(9)
C19 0.0363(12) 0.0381(12) 0.0258(11) -0.0018(10) 0.0116(10) -0.0010(10)
C20 0.0521(16) 0.0439(14) 0.0301(12) -0.0020(10) 0.0186(11) -0.0108(12)
C21 0.0373(14) 0.0562(15) 0.0391(13) -0.0128(12) 0.0204(11) -0.0165(12)
C22 0.0267(12) 0.0538(15) 0.0389(13) -0.0096(12) 0.0109(10) -0.0013(11)
C23 0.0299(12) 0.0372(12) 0.0298(12) -0.0050(10) 0.0102(10) 0.0031(10)
C24 0.0216(10) 0.0286(10) 0.0210(10) 0.0001(8) 0.0040(8) 0.0032(8)
C25 0.0250(11) 0.0326(11) 0.0193(10) 0.0020(9) 0.0058(8) 0.0059(9)
C26 0.0284(11) 0.0310(11) 0.0277(11) 0.0027(9) 0.0064(9) 0.0007(9)
C27 0.0348(12) 0.0297(11) 0.0312(12) -0.0051(10) 0.0088(10) 0.0027(9)
C28 0.0357(13) 0.0374(12) 0.0312(12) -0.0047(10) 0.0154(10) 0.0028(10)
C29 0.0289(12) 0.0316(11) 0.0284(11) -0.0020(9) 0.0116(9) -0.0020(9)
O2 0.0661(12) 0.0430(10) 0.0427(10) -0.0080(8) 0.0157(9) -0.0019(9)
O3 0.0371(10) 0.0478(10) 0.0699(13) -0.0214(9) 0.0217(9) -0.0054(8)
C30 0.0468(19) 0.113(3) 0.149(4) -0.077(3) 0.041(2) -0.0301(19)
C31 0.0516(16) 0.0531(16) 0.0409(14) -0.0146(13) 0.0179(13) -0.0067(13)
C32 0.0368(14) 0.0550(15) 0.0498(15) -0.0019(12) 0.0188(12) 0.0049(12)
C33 0.0338(13) 0.0559(15) 0.0521(16) -0.0010(13) 0.0139(12) -0.0020(12)

loop_
_atom_type_symbol
_atom_type_description
_atom_type_scat_dispersion_real
_atom_type_scat_dispersion_imag
_atom_type_scat_source
C C 0.0033 0.0016 'International Tables Vol C Tables 4.2.6.8 and 6.1.1.4'
H H 0.0000 0.0000 'International Tables Vol C Tables 4.2.6.8 and 6.1.1.4'
N N 0.0061 0.0033 'International Tables Vol C Tables 4.2.6.8 and 6.1.1.4'
O O 0.0106 0.0060 'International Tables Vol C Tables 4.2.6.8 and 6.1.1.4'

loop_
_geom_angle_atom_site_label_1
_geom_angle_atom_site_label_2
_geom_angle_atom_site_label_3
_geom_angle
C1 O1 H1 109.5
C17 N1 C16 121.80(18)
O1 C1 H1A 108.6
O1 C1 C2 113.09(15)
O1 C1 C14 108.03(15)
C2 C1 H1A 108.6
C2 C1 C14 109.79(16)
C14 C1 H1A 108.6
C3 C2 C1 122.86(18)
C3 C2 C7 119.72(18)
C7 C2 C1 117.41(16)
C2 C3 H3 119.8
C4 C3 C2 120.39(19)
C4 C3 H3 119.8
C3 C4 H4 119.9
C5 C4 C3 120.2(2)
C5 C4 H4 119.9
C4 C5 H5 120.0
C6 C5 C4 120.0(2)
C6 C5 H5 120.0
C5 C6 H6 119.5
C5 C6 C7 120.9(2)
C7 C6 H6 119.5
C2 C7 C8 118.47(17)
C6 C7 C2 118.78(18)
C6 C7 C8 122.74(18)
C9 C8 C7 121.55(18)
C13 C8 C7 119.26(17)
C13 C8 C9 119.18(18)
C8 C9 H9 119.7
C10 C9 C8 120.57(19)
C10 C9 H9 119.7
C9 C10 H10 120.0
C11 C10 C9 120.03(19)
C11 C10 H10 120.0
C10 C11 H11 119.9
C10 C11 C12 120.11(19)
C12 C11 H11 119.9
C11 C12 H12 119.7
C13 C12 C11 120.62(19)
C13 C12 H12 119.7
C8 C13 C14 118.83(17)
C12 C13 C8 119.37(18)
C12 C13 C14 121.79(17)
C1 C14 H14 108.3
C13 C14 C1 107.74(15)
C13 C14 H14 108.3
C15 C14 C1 110.52(16)
C15 C14 C13 113.42(16)
C15 C14 H14 108.3
C14 C15 H15 117.7
C16 C15 C14 124.66(19)
C16 C15 H15 117.7
N1 C16 H16 119.3
C15 C16 N1 121.35(19)
C15 C16 H16 119.3
N1 C17 C18 124.36(18)
N1 C17 C24 118.07(18)
C24 C17 C18 117.55(17)
C19 C18 C17 121.57(19)
C19 C18 C23 118.6(2)
C23 C18 C17 119.82(18)
C18 C19 H19 119.5
C20 C19 C18 121.0(2)
C20 C19 H19 119.5
C19 C20 H20 120.2
C19 C20 C21 119.5(2)
C21 C20 H20 120.2
C20 C21 H21 119.9
C22 C21 C20 120.3(2)
C22 C21 H21 119.9
C21 C22 H22 119.9
C21 C22 C23 120.1(2)
C23 C22 H22 119.9
C18 C23 H23 119.8
C22 C23 C18 120.4(2)
C22 C23 H23 119.8
C25 C24 C17 120.72(18)
C25 C24 C29 118.58(18)
C29 C24 C17 120.69(18)
C24 C25 H25 119.5
C26 C25 C24 121.01(19)
C26 C25 H25 119.5
C25 C26 H26 120.1
C25 C26 C27 119.78(19)
C27 C26 H26 120.1
C26 C27 H27 120.0
C28 C27 C26 119.90(19)
C28 C27 H27 120.0
C27 C28 H28 119.8
C27 C28 C29 120.3(2)
C29 C28 H28 119.8
C24 C29 H29 119.8
C28 C29 C24 120.38(19)
C28 C29 H29 119.8
C31 O3 C32 117.09(19)
H30A C30 H30B 109.5
H30A C30 H30C 109.5
H30B C30 H30C 109.5
C31 C30 H30A 109.5
C31 C30 H30B 109.5
C31 C30 H30C 109.5
O2 C31 O3 124.1(2)
O2 C31 C30 125.5(3)
O3 C31 C30 110.4(2)
O3 C32 H32A 110.5
O3 C32 H32B 110.5
O3 C32 C33 106.14(19)
H32A C32 H32B 108.7
C33 C32 H32A 110.5
C33 C32 H32B 110.5
C32 C33 H33A 109.5
C32 C33 H33B 109.5
C32 C33 H33C 109.5
H33A C33 H33B 109.5
H33A C33 H33C 109.5
H33B C33 H33C 109.5

loop_
_geom_bond_atom_site_label_1
_geom_bond_atom_site_label_2
_geom_bond_distance
O1 H1 0.8400
O1 C1 1.419(2)
N1 C16 1.402(2)
N1 C17 1.287(2)
C1 H1A 1.0000
C1 C2 1.505(3)
C1 C14 1.535(3)
C2 C3 1.388(3)
C2 C7 1.399(3)
C3 H3 0.9500
C3 C4 1.379(3)
C4 H4 0.9500
C4 C5 1.377(3)
C5 H5 0.9500
C5 C6 1.375(3)
C6 H6 0.9500
C6 C7 1.393(3)
C7 C8 1.482(3)
C8 C9 1.398(3)
C8 C13 1.396(3)
C9 H9 0.9500
C9 C10 1.380(3)
C10 H10 0.9500
C10 C11 1.372(3)
C11 H11 0.9500
C11 C12 1.387(3)
C12 H12 0.9500
C12 C13 1.386(3)
C13 C14 1.519(3)
C14 H14 1.0000
C14 C15 1.488(3)
C15 H15 0.9500
C15 C16 1.312(3)
C16 H16 0.9500
C17 C18 1.491(3)
C17 C24 1.480(3)
C18 C19 1.389(3)
C18 C23 1.392(3)
C19 H19 0.9500
C19 C20 1.379(3)
C20 H20 0.9500
C20 C21 1.383(3)
C21 H21 0.9500
C21 C22 1.377(3)
C22 H22 0.9500
C22 C23 1.381(3)
C23 H23 0.9500
C24 C25 1.388(3)
C24 C29 1.394(3)
C25 H25 0.9500
C25 C26 1.381(3)
C26 H26 0.9500
C26 C27 1.385(3)
C27 H27 0.9500
C27 C28 1.378(3)
C28 H28 0.9500
C28 C29 1.383(3)
C29 H29 0.9500
O2 C31 1.178(3)
O3 C31 1.337(3)
O3 C32 1.446(3)
C30 H30A 0.9800
C30 H30B 0.9800
C30 H30C 0.9800
C30 C31 1.489(4)
C32 H32A 0.9900
C32 H32B 0.9900
C32 C33 1.497(3)
C33 H33A 0.9800
C33 H33B 0.9800
C33 H33C 0.9800

loop_
_geom_hbond_atom_site_label_D
_geom_hbond_atom_site_label_H
_geom_hbond_atom_site_label_A
_geom_hbond_distance_DH
_geom_hbond_distance_HA
_geom_hbond_distance_DA
_geom_hbond_angle_DHA
_geom_hbond_site_symmetry_A
O1 H1 N1 0.84 2.01 2.845(2) 176.9 2_645

loop_
_geom_torsion_atom_site_label_1
_geom_torsion_atom_site_label_2
_geom_torsion_atom_site_label_3
_geom_torsion_atom_site_label_4
_geom_torsion
O1 C1 C2 C3 -16.3(3)
O1 C1 C2 C7 164.19(16)
O1 C1 C14 C13 177.40(15)
O1 C1 C14 C15 53.0(2)
N1 C17 C18 C19 58.8(3)
N1 C17 C18 C23 -120.8(2)
N1 C17 C24 C25 26.7(3)
N1 C17 C24 C29 -152.55(19)
C1 C2 C3 C4 -179.04(19)
C1 C2 C7 C6 179.54(18)
C1 C2 C7 C8 -1.9(3)
C1 C14 C15 C16 -129.1(2)
C2 C1 C14 C13 -58.85(19)
C2 C1 C14 C15 176.71(16)
C2 C3 C4 C5 -0.5(3)
C2 C7 C8 C9 157.72(18)
C2 C7 C8 C13 -23.7(3)
C3 C2 C7 C6 0.0(3)
C3 C2 C7 C8 178.62(18)
C3 C4 C5 C6 0.0(3)
C4 C5 C6 C7 0.5(3)
C5 C6 C7 C2 -0.5(3)
C5 C6 C7 C8 -179.04(19)
C6 C7 C8 C9 -23.7(3)
C6 C7 C8 C13 154.84(19)
C7 C2 C3 C4 0.5(3)
C7 C8 C9 C10 175.78(18)
C7 C8 C13 C12 -174.52(17)
C7 C8 C13 C14 4.2(3)
C8 C9 C10 C11 -0.3(3)
C8 C13 C14 C1 36.5(2)
C8 C13 C14 C15 159.17(17)
C9 C8 C13 C12 4.1(3)
C9 C8 C13 C14 -177.22(17)
C9 C10 C11 C12 2.0(3)
C10 C11 C12 C13 -0.7(3)
C11 C12 C13 C8 -2.4(3)
C11 C12 C13 C14 178.93(18)
C12 C13 C14 C1 -144.83(18)
C12 C13 C14 C15 -22.2(3)
C13 C8 C9 C10 -2.8(3)
C13 C14 C15 C16 109.8(2)
C14 C1 C2 C3 -137.03(19)
C14 C1 C2 C7 43.5(2)
C14 C15 C16 N1 179.89(17)
C16 N1 C17 C18 3.8(3)
C16 N1 C17 C24 -174.88(16)
C17 N1 C16 C15 179.34(19)
C17 C18 C19 C20 -179.31(19)
C17 C18 C23 C22 178.31(19)
C17 C24 C25 C26 -179.95(18)
C17 C24 C29 C28 178.96(19)
C18 C17 C24 C25 -152.01(18)
C18 C17 C24 C29 28.7(3)
C18 C19 C20 C21 0.6(3)
C19 C18 C23 C22 -1.3(3)
C19 C20 C21 C22 -0.6(3)
C20 C21 C22 C23 -0.4(3)
C21 C22 C23 C18 1.4(3)
C23 C18 C19 C20 0.3(3)
C24 C17 C18 C19 -122.6(2)
C24 C17 C18 C23 57.8(3)
C24 C25 C26 C27 1.3(3)
C25 C24 C29 C28 -0.3(3)
C25 C26 C27 C28 -0.9(3)
C26 C27 C28 C29 0.0(3)
C27 C28 C29 C24 0.7(3)
C29 C24 C25 C26 -0.7(3)
C31 O3 C32 C33 -170.2(2)
C32 O3 C31 O2 -4.8(4)
C32 O3 C31 C30 176.3(3)
